data_9009252
loop_
_publ_author_name
'Keller, P.'
'Hess, H.'

_publ_section_title
;
 Die kristallstruktur von arthurit, CuFe2[(H2O)4|(OH)2|(AsO4)2]
;
_journal_name_full 'Neues Jahrbuch fur Mineralogie, Abhandlungen'
_journal_page_first 291
_journal_page_last 302
_journal_volume 133
_journal_year 1978
_chemical_formula_sum 'As2 Cu Fe2 H10 O14'
_chemical_name_mineral Arthurite
_space_group_IT_number 14
_symmetry_space_group_name_Hall '-P 2ybc'
_symmetry_space_group_name_H-M 'P 1 21/c 1'
_cell_angle_alpha 90
_cell_angle_beta 92.16
_cell_angle_gamma 90
_cell_formula_units_Z 2
_cell_length_a 10.189
_cell_length_b 9.649
_cell_length_c 5.598
_cell_volume 549.969
_database_code_amcsd 0014708
_exptl_crystal_density_diffrn 3.377
_cod_original_formula_sum 'Cu Fe2 As2 O14 H10'
_cod_database_code 9009252

loop_
_space_group_symop_operation_xyz
x,y,z
x,1/2-y,1/2+z
-x,1/2+y,1/2-z
-x,-y,-z

loop_
_atom_site_aniso_label
_atom_site_aniso_U_11
_atom_site_aniso_U_22
_atom_site_aniso_U_33
_atom_site_aniso_U_12
_atom_site_aniso_U_13
_atom_site_aniso_U_23
Cu 0.00659 0.00963 0.01241 -0.00304 0.00317 -0.00266
Fe 0.00570 0.00545 0.00532 0.00038 0.00038 0.00000
As 0.00468 0.00633 0.00633 0.00038 0.00076 0.00013
O1 0.00709 0.00963 0.00722 -0.00228 0.00228 -0.00101
O2 0.01241 0.00697 0.00798 -0.00038 -0.00228 -0.00101
O3 0.00696 0.01723 0.01305 0.00431 0.00190 0.00329
O4 0.00823 0.00646 0.01153 0.00102 0.00013 -0.00063
O-H 0.01089 0.00861 0.00963 0.00177 0.00127 0.00342
Wat1 0.01912 0.03141 0.02090 -0.00747 0.00063 -0.00342
Wat2 0.01393 0.01710 0.03939 -0.00456 0.00291 -0.01229

loop_
_atom_site_label
_atom_site_fract_x
_atom_site_fract_y
_atom_site_fract_z
_atom_site_U_iso_or_equiv
_atom_site_type_symbol
_atom_site_attached_hydrogens
Cu 0.00000 0.00000 0.00000 0.00937 Cu 0
Fe 0.45483 0.13574 0.34185 0.00545 Fe 0
As 0.29597 0.42823 0.34200 0.00583 As 0
O1 0.39760 0.48590 0.12430 0.00798 O 0
O2 0.35540 0.48980 0.60820 0.00874 O 0
O3 0.14640 0.49280 0.28070 0.01229 O 0
O4 0.29460 0.25350 0.33220 0.00874 O 0
O-H 0.54110 0.23300 0.07510 0.01026 O 1
Wat1 0.13150 -0.11950 0.32680 0.02330 O 2
Wat2 0.04860 0.17610 0.15490 0.02280 O 2

loop_
_cod_changelog_entry_id
_cod_changelog_entry_author
_cod_changelog_entry_date
_cod_changelog_entry_text
1
;cod-tools version 3.8.0
Id: cif_guess_AMCSD_atom_types 9574 2023-05-10 09:00:05Z saulius
;
2023-05-10T18:51:31+03:00
;Derived atom types and hydrogen counts
from atom names that follow the AMCSD naming convention
(Wat == water, O-H == hydroxyl).
;
2
;cod-tools version 3.10.1
Id: cif_fix_AMCSD_aniso_labels 10200 2024-08-01 14:09:44Z saulius
;
2024-08-02T12:21:14+03:00
;Changed the following '_atom_site_aniso_label' values:
'OH' -> 'O-H'
;

loop_
_cod_related_entry_id
_cod_related_entry_database
_cod_related_entry_code
1 AMCSD 0014708
